data_7018518
loop_
_publ_author_name
'Hauptvogel, Ines Maria'
'Bon, Volodymyr'
'Gr\"unker, Ronny'
'Baburin, Igor A.'
'Senkovska, Irena'
'Mueller, Uwe'
'Kaskel, Stefan'

_publ_section_title
;
 A family of 2D and 3D coordination polymers involving a trigonal tritopic
 linker.
;
_journal_issue 14
_journal_name_full 'Dalton transactions (Cambridge, England : 2003)'
_journal_page_first 4172
_journal_page_last 4179
_journal_paper_doi 10.1039/c2dt12072k
_journal_volume 41
_journal_year 2012
_chemical_formula_sum 'C90 H54 O15 Zn3'
_chemical_formula_weight 1571.44
_chemical_name_systematic
;
?
;
_space_group_IT_number 9
_symmetry_cell_setting monoclinic
_symmetry_space_group_name_Hall 'C -2yc'
_symmetry_space_group_name_H-M 'C 1 c 1'
_atom_sites_solution_hydrogens geom
_atom_sites_solution_primary direct
_atom_sites_solution_secondary difmap
_audit_creation_method SHELXL-97
_cell_angle_alpha 90.00
_cell_angle_beta 115.27(3)
_cell_angle_gamma 90.00
_cell_formula_units_Z 4
_cell_length_a 24.127(5)
_cell_length_b 41.811(8)
_cell_length_c 20.186(4)
_cell_measurement_temperature 293(2)
_cell_volume 18414(8)
_computing_cell_refinement 'XDS (Kabsch, 2010)'
_computing_data_collection 'marCCD 1994-2002'
_computing_data_reduction 'XDS (Kabsch, 2010)'
_computing_molecular_graphics 'Diamond 3.1'
_computing_publication_material WinGX
_computing_structure_refinement 'SHELXL-97 (Sheldrick, 1997)'
_computing_structure_solution 'SHELXS-97 (Sheldrick, 1997)'
_diffrn_ambient_temperature 293(2)
_diffrn_measured_fraction_theta_full 0.883
_diffrn_measured_fraction_theta_max 0.883
_diffrn_measurement_device_type 'MX-225 CCD'
_diffrn_measurement_method \f
_diffrn_radiation_monochromator 'Si-111 crystal'
_diffrn_radiation_source synchrotron
_diffrn_radiation_type synchrotron
_diffrn_radiation_wavelength 0.88561
_diffrn_reflns_av_R_equivalents 0.0544
_diffrn_reflns_av_sigmaI/netI 0.0574
_diffrn_reflns_limit_h_max 32
_diffrn_reflns_limit_h_min -31
_diffrn_reflns_limit_k_max 52
_diffrn_reflns_limit_k_min -53
_diffrn_reflns_limit_l_max 25
_diffrn_reflns_limit_l_min -25
_diffrn_reflns_number 96110
_diffrn_reflns_theta_full 36.87
_diffrn_reflns_theta_max 36.87
_diffrn_reflns_theta_min 1.21
_diffrn_source_type 'BL 14.2 beamline BESSY II'
_exptl_absorpt_coefficient_mu 0.747
_exptl_absorpt_correction_type none
_exptl_crystal_colour colorless
_exptl_crystal_density_diffrn 0.567
_exptl_crystal_density_method 'not measured'
_exptl_crystal_description block
_exptl_crystal_F_000 3216
_exptl_crystal_size_max 0.12
_exptl_crystal_size_mid 0.09
_exptl_crystal_size_min 0.07
_platon_squeeze_details
;
;
_refine_diff_density_max 0.622
_refine_diff_density_min -0.528
_refine_diff_density_rms 0.065
_refine_ls_abs_structure_details 'Flack H D (1983), Acta Cryst. A39, 876-881'
_refine_ls_abs_structure_Flack 0.448(4)
_refine_ls_extinction_coef 0.00014(2)
_refine_ls_extinction_expression Fc^*^=kFc[1+0.001xFc^2^\l^3^/sin(2\q)]^-1/4^
_refine_ls_extinction_method SHELXL
_refine_ls_goodness_of_fit_ref 0.912
_refine_ls_hydrogen_treatment constr
_refine_ls_matrix_type full
_refine_ls_number_parameters 963
_refine_ls_number_reflns 40518
_refine_ls_number_restraints 7
_refine_ls_restrained_S_all 0.912
_refine_ls_R_factor_all 0.0710
_refine_ls_R_factor_gt 0.0567
_refine_ls_shift/su_max 0.002
_refine_ls_shift/su_mean 0.000
_refine_ls_structure_factor_coef Fsqd
_refine_ls_weighting_details 'calc w=1/[\s^2^(Fo^2^)+(0.1113P)^2^+0.0000P] where P=(Fo^2^+2Fc^2^)/3'
_refine_ls_weighting_scheme calc
_refine_ls_wR_factor_gt 0.1484
_refine_ls_wR_factor_ref 0.1576
_reflns_number_gt 27897
_reflns_number_total 40518
_reflns_threshold_expression >2sigma(I)
_cod_data_source_file c2dt12072k.txt
_cod_data_source_block DUT-41
_cod_depositor_comments
;
The following automatic conversions were performed:

'_symmetry_cell_setting' value 'Monoclinic' changed to 'monoclinic'
according to /home/saulius/struct/CIF-dictionaries/cif_core.dic
dictionary named 'cif_core.dic' version 2.4.1 from 2010-06-29.

Automatic conversion script
Id: cif_fix_values 1715 2011-07-08 13:25:40Z adriana 
;
_cod_original_cell_volume 18414(6)
_cod_original_sg_symbol_H-M Cc
_cod_database_code 7018518

loop_
_symmetry_equiv_pos_as_xyz
'x, y, z'
'x, -y, z+1/2'
'x+1/2, y+1/2, z'
'x+1/2, -y+1/2, z+1/2'

loop_
_atom_site_label
_atom_site_type_symbol
_atom_site_fract_x
_atom_site_fract_y
_atom_site_fract_z
_atom_site_U_iso_or_equiv
_atom_site_adp_type
_atom_site_occupancy
_atom_site_symmetry_multiplicity
_atom_site_calc_flag
_atom_site_refinement_flags
Zn1 Zn 0.09034(3) 0.339797(13) 0.04505(4) 0.12593(18) Uani 1 1 d .
Zn2 Zn 0.019193(11) 0.336679(6) -0.165311(14) 0.06296(7) Uani 1 1 d .
Zn3 Zn 0.163866(14) 0.390655(7) 0.24769(2) 0.08433(11) Uani 1 1 d .
O1 O 0.13296(11) 0.31647(7) -0.02779(15) 0.1114(8) Uani 1 1 d .
O2 O 0.09424(9) 0.31378(5) -0.15008(12) 0.0800(5) Uani 1 1 d .
O3 O 0.95919(9) 0.30989(5) -0.15299(14) 0.0922(6) Uani 1 1 d .
O4 O 0.99764(13) 0.31748(7) -0.03452(19) 0.1299(11) Uani 1 1 d .
O5 O 0.52579(13) -0.11737(5) -0.15496(16) 0.1011(7) Uani 1 1 d .
O6 O 0.56582(15) -0.11847(6) -0.03260(16) 0.1168(8) Uani 1 1 d .
O7 O -0.02279(12) 0.33787(6) -0.27851(13) 0.0985(7) Uani 1 1 d .
O8 O 0.18818(18) 0.36318(13) 0.1343(3) 0.1855(18) Uani 1 1 d .
O9 O 0.22883(12) 0.36285(7) 0.2474(2) 0.1200(9) Uani 1 1 d .
O10 O 0.20493(18) 0.39659(10) 0.3609(3) 0.1618(14) Uani 1 1 d .
O11 O 0.05367(10) 0.36743(5) 0.11991(13) 0.0891(6) Uani 1 1 d .
O12 O 0.09436(9) 0.36498(4) 0.24284(14) 0.0805(5) Uani 1 1 d .
O13 O 0.0954(5) 0.29535(11) 0.1132(3) 0.297(5) Uani 1 1 d .
O14 O 0.6827(4) -0.06806(15) 0.1936(6) 0.310(6) Uani 1 1 d D
O15 O 0.6058(5) -0.06368(11) 0.2222(3) 0.386(9) Uani 1 1 d D
C1 C 0.13484(12) 0.30892(7) -0.08704(19) 0.0802(8) Uani 1 1 d .
C2 C 0.95891(13) 0.30685(7) -0.0928(2) 0.0870(9) Uani 1 1 d .
C3 C 0.90901(13) 0.28693(7) -0.08855(19) 0.0833(8) Uani 1 1 d .
C4 C 0.86444(16) 0.27312(9) -0.1506(2) 0.1016(11) Uani 1 1 d .
H4 H 0.8670 0.2752 -0.1950 0.122 Uiso 1 1 calc R
C5 C 0.81500(16) 0.25597(9) -0.1479(2) 0.1023(11) Uani 1 1 d .
H5 H 0.7855 0.2470 -0.1904 0.123 Uiso 1 1 calc R
C6 C 0.90556(17) 0.28139(10) -0.0195(2) 0.1107(12) Uani 1 1 d .
H6 H 0.9366 0.2888 0.0240 0.133 Uiso 1 1 calc R
C7 C 0.85686(17) 0.26541(10) -0.0186(2) 0.1036(11) Uani 1 1 d .
H7 H 0.8543 0.2629 0.0258 0.124 Uiso 1 1 calc R
C8 C 0.5482(2) -0.10346(8) -0.0904(3) 0.1055(11) Uani 1 1 d .
C9 C 0.18975(12) 0.29091(7) -0.08395(17) 0.0768(7) Uani 1 1 d .
C10 C 0.19389(14) 0.27963(9) -0.14518(18) 0.0940(10) Uani 1 1 d .
H10 H 0.1612 0.2827 -0.1907 0.113 Uiso 1 1 calc R
C11 C 0.24492(13) 0.26402(9) -0.14110(17) 0.0867(8) Uani 1 1 d .
H11 H 0.2470 0.2579 -0.1843 0.104 Uiso 1 1 calc R
C12 C 0.29343(12) 0.25703(7) -0.07518(16) 0.0760(7) Uani 1 1 d .
C13 C 0.29069(15) 0.26855(11) -0.01334(19) 0.1111(13) Uani 1 1 d .
H13 H 0.3243 0.2655 0.0314 0.133 Uiso 1 1 calc R
C14 C 0.24004(16) 0.28450(11) -0.0143(2) 0.1134(13) Uani 1 1 d .
H14 H 0.2386 0.2909 0.0290 0.136 Uiso 1 1 calc R
C15 C 0.34747(12) 0.23962(6) -0.07307(15) 0.0717(6) Uani 1 1 d .
C16 C 0.34186(12) 0.21397(8) -0.11965(16) 0.0805(7) Uani 1 1 d .
H16 H 0.3029 0.2079 -0.1534 0.097 Uiso 1 1 calc R
C17 C 0.39118(12) 0.19758(7) -0.11753(17) 0.0792(7) Uani 1 1 d .
H17 H 0.3851 0.1807 -0.1498 0.095 Uiso 1 1 calc R
C18 C 0.45175(10) 0.20570(5) -0.06713(15) 0.0635(5) Uani 1 1 d .
C19 C 0.45789(13) 0.23193(8) -0.02328(18) 0.0874(8) Uani 1 1 d .
H19 H 0.4970 0.2392 0.0071 0.105 Uiso 1 1 calc R
C20 C 0.40764(14) 0.24775(8) -0.02320(19) 0.0905(9) Uani 1 1 d .
H20 H 0.4136 0.2641 0.0104 0.109 Uiso 1 1 calc R
C21 C 0.50403(11) 0.18716(6) -0.06682(15) 0.0638(5) Uani 1 1 d .
C22 C 0.55706(12) 0.20361(5) -0.06315(17) 0.0678(6) Uani 1 1 d .
H22 H 0.5609 0.2256 -0.0558 0.081 Uiso 1 1 calc R
C23 C 0.60363(11) 0.18580(6) -0.07084(16) 0.0666(6) Uani 1 1 d .
C24 C 0.65779(11) 0.20300(6) -0.07272(16) 0.0706(6) Uani 1 1 d .
C25 C 0.68466(14) 0.19209(7) -0.11688(19) 0.0855(8) Uani 1 1 d .
H25 H 0.6695 0.1736 -0.1444 0.103 Uiso 1 1 calc R
C26 C 0.73301(14) 0.20769(7) -0.1212(2) 0.0920(9) Uani 1 1 d .
H26 H 0.7480 0.2004 -0.1540 0.110 Uiso 1 1 calc R
C27 C 0.76005(13) 0.23415(7) -0.07767(17) 0.0787(7) Uani 1 1 d .
C28 C 0.81005(13) 0.25247(8) -0.08250(18) 0.0855(8) Uani 1 1 d .
C29 C 0.73216(15) 0.24541(8) -0.0343(2) 0.0913(9) Uani 1 1 d .
H29 H 0.7472 0.2640 -0.0075 0.110 Uiso 1 1 calc R
C30 C 0.68235(13) 0.22989(7) -0.02933(19) 0.0815(8) Uani 1 1 d .
H30 H 0.6662 0.2374 0.0022 0.098 Uiso 1 1 calc R
C31 C 0.59966(11) 0.15354(6) -0.07685(17) 0.0727(6) Uani 1 1 d .
H31 H 0.6311 0.1421 -0.0811 0.087 Uiso 1 1 calc R
C32 C 0.54843(12) 0.13678(5) -0.07685(17) 0.0718(7) Uani 1 1 d .
C33 C 0.54679(13) 0.10114(6) -0.08114(17) 0.0750(7) Uani 1 1 d .
C34 C 0.5275(2) 0.08319(7) -0.0368(3) 0.1133(14) Uani 1 1 d .
H34 H 0.5158 0.0932 -0.0037 0.136 Uiso 1 1 calc R
C35 C 0.5258(3) 0.05022(7) -0.0427(3) 0.142(2) Uani 1 1 d .
H35 H 0.5103 0.0386 -0.0152 0.171 Uiso 1 1 calc R
C36 C 0.54591(19) 0.03403(6) -0.0867(2) 0.0982(10) Uani 1 1 d .
C37 C 0.5479(2) -0.00121(7) -0.0845(2) 0.1078(12) Uani 1 1 d .
C38 C 0.5677(2) -0.01833(9) -0.0222(2) 0.1181(12) Uani 1 1 d .
H38 H 0.5824 -0.0072 0.0220 0.142 Uiso 1 1 calc R
C39 C 0.5675(2) -0.05362(8) -0.0195(2) 0.1064(10) Uani 1 1 d .
H39 H 0.5774 -0.0649 0.0238 0.128 Uiso 1 1 calc R
C40 C 0.5512(2) -0.06900(8) -0.0879(2) 0.1111(12) Uani 1 1 d .
C41 C 0.5340(2) -0.05016(9) -0.1546(2) 0.1119(12) Uani 1 1 d .
H41 H 0.5239 -0.0604 -0.1992 0.134 Uiso 1 1 calc R
C42 C 0.5326(3) -0.01777(8) -0.1517(2) 0.1223(15) Uani 1 1 d .
H42 H 0.5215 -0.0061 -0.1946 0.147 Uiso 1 1 calc R
C43 C 0.56473(19) 0.05184(7) -0.1307(3) 0.1074(12) Uani 1 1 d .
H43 H 0.5779 0.0414 -0.1622 0.129 Uiso 1 1 calc R
C44 C 0.56447(17) 0.08545(6) -0.1291(2) 0.0981(11) Uani 1 1 d .
H44 H 0.5762 0.0971 -0.1603 0.118 Uiso 1 1 calc R
C45 C 0.50209(12) 0.15369(6) -0.07203(17) 0.0712(6) Uani 1 1 d .
H45 H 0.4684 0.1428 -0.0722 0.085 Uiso 1 1 calc R
C46 C 0.22728(18) 0.35338(12) 0.1911(3) 0.1220(14) Uani 1 1 d .
C47 C 0.28339(16) 0.33748(10) 0.1904(3) 0.1076(11) Uani 1 1 d .
C48 C 0.3277(2) 0.32309(12) 0.2551(3) 0.1268(15) Uani 1 1 d .
H48 H 0.3247 0.3243 0.2995 0.152 Uiso 1 1 calc R
C49 C 0.3740(2) 0.30764(11) 0.2489(3) 0.1208(13) Uani 1 1 d .
H49 H 0.4010 0.2966 0.2901 0.145 Uiso 1 1 calc R
C50 C 0.38508(13) 0.30649(8) 0.19028(19) 0.0856(8) Uani 1 1 d .
C51 C 0.3441(2) 0.32613(13) 0.1262(3) 0.1269(14) Uani 1 1 d .
H51 H 0.3527 0.3285 0.0857 0.152 Uiso 1 1 calc R
C52 C 0.2935(2) 0.34071(11) 0.1279(3) 0.1274(15) Uani 1 1 d .
H52 H 0.2666 0.3525 0.0880 0.153 Uiso 1 1 calc R
C53 C 0.43746(13) 0.29072(7) 0.1844(2) 0.0876(8) Uani 1 1 d .
C54 C 0.45725(16) 0.26100(8) 0.2182(2) 0.0987(10) Uani 1 1 d .
H54 H 0.4384 0.2520 0.2454 0.118 Uiso 1 1 calc R
C55 C 0.50511(13) 0.24474(7) 0.2113(2) 0.0892(9) Uani 1 1 d .
H55 H 0.5172 0.2249 0.2338 0.107 Uiso 1 1 calc R
C56 C 0.53494(12) 0.25722(6) 0.17211(16) 0.0720(6) Uani 1 1 d .
C57 C 0.51551(13) 0.28735(6) 0.14075(17) 0.0772(7) Uani 1 1 d .
H57 H 0.5351 0.2967 0.1147 0.093 Uiso 1 1 calc R
C58 C 0.46887(13) 0.30356(6) 0.14683(18) 0.0813(7) Uani 1 1 d .
H58 H 0.4579 0.3236 0.1254 0.098 Uiso 1 1 calc R
C59 C 0.58545(11) 0.24027(6) 0.16537(15) 0.0672(6) Uani 1 1 d .
C60 C 0.63311(11) 0.25621(6) 0.16024(14) 0.0645(5) Uani 1 1 d .
H60 H 0.6330 0.2784 0.1594 0.077 Uiso 1 1 calc R
C61 C 0.68232(10) 0.23949(6) 0.15627(13) 0.0612(5) Uani 1 1 d .
C62 C 0.73626(11) 0.25777(6) 0.15778(14) 0.0648(5) Uani 1 1 d .
C63 C 0.79470(12) 0.24500(7) 0.19164(18) 0.0781(7) Uani 1 1 d .
H63 H 0.7998 0.2245 0.2111 0.094 Uiso 1 1 calc R
C64 C 0.84528(13) 0.26195(8) 0.19711(19) 0.0831(7) Uani 1 1 d .
H64 H 0.8842 0.2533 0.2226 0.100 Uiso 1 1 calc R
C65 C 0.83891(12) 0.29201(7) 0.16486(16) 0.0740(6) Uani 1 1 d .
C66 C 0.89272(11) 0.31112(7) 0.17014(15) 0.0730(6) Uani 1 1 d .
C67 C 0.89081(14) 0.32931(8) 0.11219(19) 0.0887(8) Uani 1 1 d .
H67 H 0.8542 0.3312 0.0703 0.106 Uiso 1 1 calc R
C68 C 0.94206(15) 0.34462(8) 0.1154(2) 0.0911(8) Uani 1 1 d .
H68 H 0.9399 0.3563 0.0752 0.109 Uiso 1 1 calc R
C69 C 0.99510(13) 0.34302(7) 0.17539(18) 0.0757(7) Uani 1 1 d .
C70 C 0.05268(14) 0.35967(7) 0.18043(19) 0.0779(7) Uani 1 1 d .
C71 C 0.99921(16) 0.32499(9) 0.2366(2) 0.0933(9) Uani 1 1 d .
H71 H 1.0355 0.3245 0.2793 0.112 Uiso 1 1 calc R
C72 C 0.94918(16) 0.30843(9) 0.23186(17) 0.0930(9) Uani 1 1 d .
H72 H 0.9524 0.2951 0.2702 0.112 Uiso 1 1 calc R
C73 C 0.77804(13) 0.30496(7) 0.12952(18) 0.0825(7) Uani 1 1 d .
H73 H 0.7718 0.3253 0.1091 0.099 Uiso 1 1 calc R
C74 C 0.72991(12) 0.28740(7) 0.12610(18) 0.0793(7) Uani 1 1 d .
H74 H 0.6907 0.2958 0.1011 0.095 Uiso 1 1 calc R
C75 C 0.68147(11) 0.20656(6) 0.15461(14) 0.0667(6) Uani 1 1 d .
H75 H 0.7136 0.1954 0.1513 0.080 Uiso 1 1 calc R
C76 C 0.63159(11) 0.18949(6) 0.15793(15) 0.0658(5) Uani 1 1 d .
C77 C 0.58483(11) 0.20613(5) 0.16213(15) 0.0667(6) Uani 1 1 d .
H77 H 0.5517 0.1951 0.1629 0.080 Uiso 1 1 calc R
C78 C 0.63304(12) 0.15358(6) 0.16108(17) 0.0739(6) Uani 1 1 d .
C79 C 0.65380(16) 0.13573(7) 0.12072(18) 0.0855(8) Uani 1 1 d .
H79 H 0.6680 0.1459 0.0900 0.103 Uiso 1 1 calc R
C80 C 0.6545(2) 0.10309(8) 0.1237(2) 0.0989(10) Uani 1 1 d .
H80 H 0.6706 0.0917 0.0964 0.119 Uiso 1 1 calc R
C81 C 0.63187(17) 0.08640(7) 0.1667(2) 0.0919(8) Uani 1 1 d .
C82 C 0.6115(2) 0.10462(8) 0.2094(2) 0.1044(11) Uani 1 1 d .
H82 H 0.5979 0.0946 0.2407 0.125 Uiso 1 1 calc R
C83 C 0.61148(16) 0.13815(7) 0.2055(2) 0.0925(9) Uani 1 1 d .
H83 H 0.5967 0.1501 0.2334 0.111 Uiso 1 1 calc R
C84 C 0.63733(17) 0.05107(5) 0.1782(2) 0.1086(12) Uani 1 1 d G
C85 C 0.68479(18) 0.03394(7) 0.1732(3) 0.198(4) Uani 1 1 d G
H85 H 0.7152 0.0446 0.1653 0.238 Uiso 1 1 calc R
C86 C 0.6867(2) 0.00083(7) 0.1800(3) 0.199(3) Uani 1 1 d GD
H86 H 0.7185 -0.0106 0.1767 0.239 Uiso 1 1 calc R
C87 C 0.6412(2) -0.01515(5) 0.1918(2) 0.146(2) Uani 1 1 d GD
C88 C 0.5938(2) 0.00197(7) 0.1968(3) 0.294(7) Uani 1 1 d GD
H88 H 0.5633 -0.0087 0.2047 0.353 Uiso 1 1 calc R
C89 C 0.59183(19) 0.03508(7) 0.1900(3) 0.216(4) Uani 1 1 d G
H89A H 0.5601 0.0465 0.1933 0.259 Uiso 1 1 calc R
C90 C 0.6431(4) -0.05149(11) 0.2017(4) 0.186(4) Uani 1 1 d D

loop_
_atom_site_aniso_label
_atom_site_aniso_U_11
_atom_site_aniso_U_22
_atom_site_aniso_U_33
_atom_site_aniso_U_23
_atom_site_aniso_U_13
_atom_site_aniso_U_12
Zn1 0.1258(4) 0.1155(4) 0.1555(5) -0.0042(3) 0.0781(4) 0.0115(3)
Zn2 0.05909(13) 0.05330(13) 0.08800(17) -0.00221(12) 0.04242(12) 0.00283(11)
Zn3 0.07434(17) 0.05225(15) 0.1535(3) -0.00649(16) 0.0746(2) -0.00365(13)
O1 0.0928(14) 0.1236(19) 0.1275(18) -0.0314(15) 0.0562(13) 0.0292(13)
O2 0.0696(11) 0.0829(12) 0.0979(14) -0.0004(10) 0.0457(11) 0.0172(9)
O3 0.0776(12) 0.0921(14) 0.1256(18) 0.0007(12) 0.0612(12) -0.0168(10)
O4 0.1131(18) 0.138(2) 0.170(2) -0.0650(19) 0.0899(18) -0.0803(17)
O5 0.1252(18) 0.0503(9) 0.140(2) -0.0069(11) 0.0687(16) -0.0002(11)
O6 0.164(3) 0.0751(13) 0.1213(19) 0.0164(13) 0.0702(18) 0.0119(14)
O7 0.1058(16) 0.1085(17) 0.0916(14) -0.0011(11) 0.0521(13) 0.0270(12)
O8 0.103(2) 0.210(4) 0.267(5) 0.017(4) 0.102(3) 0.035(3)
O9 0.0972(16) 0.1044(18) 0.189(3) -0.0317(18) 0.0905(18) 0.0108(13)
O10 0.121(2) 0.148(3) 0.235(4) -0.030(3) 0.094(3) -0.005(2)
O11 0.0886(12) 0.0860(13) 0.1219(16) 0.0068(11) 0.0729(12) -0.0067(10)
O12 0.0678(10) 0.0598(10) 0.1303(17) -0.0035(10) 0.0580(12) -0.0039(8)
O13 0.629(15) 0.126(3) 0.207(5) 0.064(3) 0.246(8) 0.124(6)
O14 0.420(14) 0.095(3) 0.378(12) 0.032(5) 0.135(10) -0.020(5)
O15 0.80(2) 0.081(3) 0.160(4) 0.003(2) 0.089(8) -0.105(7)
C1 0.0630(14) 0.0746(16) 0.112(2) -0.0242(15) 0.0467(16) 0.0037(12)
C2 0.0715(16) 0.0673(15) 0.143(3) -0.0079(16) 0.0653(19) -0.0088(12)
C3 0.0765(15) 0.0785(16) 0.118(2) -0.0199(15) 0.0640(16) -0.0217(13)
C4 0.099(2) 0.116(2) 0.117(3) -0.038(2) 0.071(2) -0.0471(19)
C5 0.0885(19) 0.126(3) 0.118(2) -0.037(2) 0.0683(19) -0.0526(19)
C6 0.094(2) 0.122(3) 0.132(3) -0.039(2) 0.063(2) -0.048(2)
C7 0.107(2) 0.121(3) 0.098(2) -0.0216(19) 0.0580(19) -0.051(2)
C8 0.117(3) 0.0748(19) 0.147(3) 0.007(2) 0.078(3) 0.0128(18)
C9 0.0675(14) 0.0717(15) 0.106(2) -0.0109(13) 0.0511(15) 0.0146(11)
C10 0.0781(17) 0.119(3) 0.0880(19) -0.0032(17) 0.0382(15) 0.0386(17)
C11 0.0705(15) 0.118(2) 0.0814(18) -0.0142(15) 0.0422(14) 0.0250(15)
C12 0.0598(13) 0.0840(17) 0.0838(17) -0.0100(13) 0.0302(13) 0.0100(12)
C13 0.0812(18) 0.156(3) 0.0828(19) -0.033(2) 0.0223(15) 0.046(2)
C14 0.088(2) 0.141(3) 0.108(2) -0.036(2) 0.0394(19) 0.038(2)
C15 0.0677(13) 0.0687(14) 0.0832(16) -0.0168(12) 0.0365(12) 0.0051(11)
C16 0.0621(13) 0.0927(19) 0.0814(17) -0.0193(14) 0.0255(13) 0.0019(13)
C17 0.0638(13) 0.0821(17) 0.0961(18) -0.0228(14) 0.0382(13) 0.0019(12)
C18 0.0574(11) 0.0527(11) 0.0929(16) -0.0106(10) 0.0440(12) -0.0063(9)
C19 0.0651(14) 0.0918(19) 0.103(2) -0.0296(16) 0.0338(14) 0.0081(13)
C20 0.0767(16) 0.0870(19) 0.106(2) -0.0300(16) 0.0370(16) 0.0133(14)
C21 0.0605(12) 0.0551(12) 0.0903(16) -0.0056(11) 0.0460(12) -0.0009(9)
C22 0.0667(12) 0.0483(11) 0.1009(17) -0.0103(12) 0.0477(12) -0.0041(10)
C23 0.0569(12) 0.0512(12) 0.1020(18) -0.0004(11) 0.0439(12) -0.0095(9)
C24 0.0540(11) 0.0685(14) 0.1011(18) -0.0122(12) 0.0443(12) -0.0129(10)
C25 0.0797(16) 0.0724(16) 0.125(2) -0.0303(15) 0.0637(17) -0.0270(13)
C26 0.0812(17) 0.0827(18) 0.145(3) -0.0329(17) 0.0792(19) -0.0213(14)
C27 0.0714(14) 0.0843(17) 0.0949(18) -0.0189(14) 0.0494(14) -0.0170(13)
C28 0.0752(15) 0.0867(18) 0.107(2) -0.0345(15) 0.0512(16) -0.0324(14)
C29 0.0887(18) 0.0864(19) 0.126(2) -0.0354(17) 0.0720(19) -0.0362(15)
C30 0.0745(15) 0.0712(15) 0.124(2) -0.0228(15) 0.0666(16) -0.0186(12)
C31 0.0589(12) 0.0624(14) 0.1073(19) -0.0039(13) 0.0455(13) 0.0051(10)
C32 0.0728(14) 0.0464(12) 0.119(2) -0.0011(12) 0.0625(15) 0.0024(10)
C33 0.0856(16) 0.0409(11) 0.127(2) 0.0137(12) 0.0720(17) 0.0117(11)
C34 0.150(3) 0.0563(16) 0.199(4) 0.0010(19) 0.137(3) 0.0013(17)
C35 0.221(5) 0.0451(15) 0.251(5) 0.022(2) 0.187(5) 0.006(2)
C36 0.142(3) 0.0471(13) 0.143(3) 0.0098(14) 0.097(3) 0.0130(15)
C37 0.150(3) 0.0571(16) 0.153(3) 0.0030(18) 0.099(3) 0.0144(18)
C38 0.166(4) 0.089(2) 0.110(3) 0.004(2) 0.070(3) 0.000(2)
C39 0.142(3) 0.0724(18) 0.113(2) -0.0163(17) 0.062(2) -0.0013(19)
C40 0.152(3) 0.0645(17) 0.139(3) 0.0268(18) 0.083(3) 0.0176(19)
C41 0.157(4) 0.081(2) 0.123(3) -0.0026(19) 0.083(3) -0.023(2)
C42 0.212(5) 0.0581(16) 0.116(3) 0.0166(16) 0.088(3) 0.000(2)
C43 0.133(3) 0.0538(15) 0.182(4) -0.0123(18) 0.111(3) 0.0001(16)
C44 0.133(3) 0.0437(13) 0.168(3) -0.0059(15) 0.113(3) -0.0139(14)
C45 0.0650(13) 0.0574(13) 0.112(2) 0.0017(12) 0.0575(14) -0.0021(10)
C46 0.071(2) 0.138(4) 0.149(4) 0.011(3) 0.040(2) 0.037(2)
C47 0.0745(18) 0.119(3) 0.136(3) -0.011(2) 0.051(2) 0.0212(18)
C48 0.101(3) 0.142(4) 0.162(4) 0.042(3) 0.079(3) 0.027(2)
C49 0.111(3) 0.121(3) 0.158(4) 0.037(3) 0.084(3) 0.028(2)
C50 0.0667(14) 0.0892(19) 0.106(2) -0.0011(15) 0.0422(15) 0.0136(13)
C51 0.109(3) 0.154(4) 0.131(3) -0.001(3) 0.064(3) 0.020(3)
C52 0.090(2) 0.118(3) 0.172(4) 0.011(3) 0.054(3) 0.024(2)
C53 0.0717(15) 0.0774(17) 0.128(2) 0.0041(15) 0.0562(16) 0.0120(12)
C54 0.0864(18) 0.0839(19) 0.151(3) 0.0192(19) 0.075(2) 0.0142(15)
C55 0.0771(16) 0.0724(16) 0.146(3) 0.0203(16) 0.0741(18) 0.0103(13)
C56 0.0670(13) 0.0569(13) 0.1025(19) -0.0006(11) 0.0461(13) -0.0050(10)
C57 0.0745(15) 0.0634(14) 0.1042(19) 0.0094(12) 0.0481(14) 0.0076(11)
C58 0.0773(15) 0.0577(13) 0.109(2) 0.0103(13) 0.0395(15) 0.0072(12)
C59 0.0623(12) 0.0584(13) 0.0892(16) 0.0024(11) 0.0403(12) -0.0003(10)
C60 0.0636(12) 0.0497(11) 0.0872(15) 0.0081(10) 0.0389(12) 0.0041(9)
C61 0.0587(11) 0.0603(12) 0.0721(14) -0.0040(10) 0.0351(11) -0.0110(9)
C62 0.0630(12) 0.0628(13) 0.0764(14) -0.0068(10) 0.0374(11) -0.0074(10)
C63 0.0687(14) 0.0642(14) 0.111(2) 0.0111(13) 0.0482(15) 0.0071(11)
C64 0.0631(14) 0.0846(18) 0.108(2) 0.0122(15) 0.0432(14) 0.0002(12)
C65 0.0623(13) 0.0760(16) 0.0968(18) -0.0138(13) 0.0466(13) -0.0141(11)
C66 0.0638(13) 0.0793(16) 0.0880(17) -0.0020(12) 0.0440(13) -0.0093(11)
C67 0.0745(16) 0.0917(19) 0.104(2) 0.0070(16) 0.0426(15) -0.0200(14)
C68 0.0836(19) 0.098(2) 0.104(2) 0.0162(16) 0.0517(18) -0.0116(15)
C69 0.0703(15) 0.0696(15) 0.104(2) 0.0027(13) 0.0536(16) -0.0046(11)
C70 0.0758(16) 0.0684(15) 0.114(2) -0.0021(14) 0.0634(18) 0.0092(12)
C71 0.0838(18) 0.109(2) 0.097(2) 0.0046(17) 0.0483(16) -0.0193(17)
C72 0.093(2) 0.111(2) 0.0779(18) 0.0089(16) 0.0389(16) -0.0320(18)
C73 0.0726(15) 0.0699(15) 0.113(2) 0.0087(14) 0.0468(15) 0.0035(12)
C74 0.0637(13) 0.0687(15) 0.111(2) -0.0006(13) 0.0425(14) 0.0006(11)
C75 0.0658(13) 0.0589(13) 0.0854(16) 0.0036(11) 0.0417(12) 0.0058(10)
C76 0.0634(12) 0.0539(12) 0.0865(16) -0.0008(10) 0.0380(12) -0.0022(10)
C77 0.0643(12) 0.0489(11) 0.0972(17) 0.0042(10) 0.0444(12) 0.0002(9)
C78 0.0708(15) 0.0538(13) 0.1031(19) 0.0093(12) 0.0429(14) 0.0098(11)
C79 0.109(2) 0.0637(15) 0.102(2) 0.0034(14) 0.0632(18) -0.0005(14)
C80 0.134(3) 0.0644(17) 0.118(2) 0.0006(16) 0.073(2) 0.0123(17)
C81 0.105(2) 0.0586(16) 0.118(2) 0.0032(15) 0.0528(19) 0.0040(14)
C82 0.133(3) 0.0703(18) 0.149(3) 0.0209(18) 0.097(3) 0.0171(18)
C83 0.111(2) 0.0652(16) 0.140(3) -0.0102(16) 0.091(2) -0.0135(15)
C84 0.161(4) 0.0540(16) 0.129(3) -0.0048(16) 0.079(3) 0.0095(19)
C85 0.317(10) 0.092(3) 0.270(8) 0.014(4) 0.206(8) 0.048(5)
C86 0.306(10) 0.090(3) 0.210(7) 0.038(4) 0.119(7) 0.056(5)
C87 0.251(7) 0.061(2) 0.116(3) -0.0011(19) 0.068(4) -0.017(3)
C88 0.68(2) 0.059(3) 0.298(10) -0.019(4) 0.351(14) -0.048(6)
C89 0.362(12) 0.112(4) 0.256(8) -0.026(4) 0.210(9) -0.083(6)
C90 0.300(11) 0.107(4) 0.128(4) 0.010(3) 0.071(5) -0.033(6)

loop_
_atom_type_symbol
_atom_type_description
_atom_type_scat_dispersion_real
_atom_type_scat_dispersion_imag
_atom_type_scat_source
C C 0.0060 0.0030 'International Tables Vol C Tables 4.2.6.8 and 6.1.1.4'
H H 0.0000 0.0000 'International Tables Vol C Tables 4.2.6.8 and 6.1.1.4'
O O 0.0180 0.0100 'International Tables Vol C Tables 4.2.6.8 and 6.1.1.4'
Zn Zn 0.0350 2.0980 'International Tables Vol C Tables 4.2.6.8 and 6.1.1.4'

loop_
_geom_angle_atom_site_label_1
_geom_angle_atom_site_label_2
_geom_angle_atom_site_label_3
_geom_angle
_geom_angle_site_symmetry_1
_geom_angle_site_symmetry_3
O6 Zn1 O13 168.9(3) 3_455 .
O6 Zn1 O4 86.59(13) 3_455 1_455
O13 Zn1 O4 83.0(3) . 1_455
O6 Zn1 O1 86.61(11) 3_455 .
O13 Zn1 O1 96.59(16) . .
O4 Zn1 O1 87.12(10) 1_455 .
O6 Zn1 O11 90.43(9) 3_455 .
O13 Zn1 O11 87.17(15) . .
O4 Zn1 O11 97.26(9) 1_455 .
O1 Zn1 O11 174.57(9) . .
O6 Zn1 O8 94.93(16) 3_455 .
O13 Zn1 O8 95.4(3) . .
O4 Zn1 O8 177.63(14) 1_455 .
O1 Zn1 O8 94.78(12) . .
O11 Zn1 O8 80.93(12) . .
O3 Zn2 O5 126.54(11) 1_455 3_455
O3 Zn2 O2 113.05(9) 1_455 .
O5 Zn2 O2 116.26(10) 3_455 .
O3 Zn2 O7 96.66(11) 1_455 .
O5 Zn2 O7 94.27(11) 3_455 .
O2 Zn2 O7 99.77(9) . .
O9 Zn3 O12 110.17(9) . .
O9 Zn3 O10 93.91(15) . .
O12 Zn3 O10 96.69(13) . .
O9 Zn3 O14 97.5(3) . 3_455
O12 Zn3 O14 139.6(3) . 3_455
O10 Zn3 O14 110.5(3) . 3_455
O9 Zn3 O15 155.4(2) . 3_455
O12 Zn3 O15 91.0(2) . 3_455
O10 Zn3 O15 96.09(18) . 3_455
O14 Zn3 O15 57.9(2) 3_455 3_455
O9 Zn3 C90 126.4(2) . 3_455
O12 Zn3 C90 117.9(2) . 3_455
O10 Zn3 C90 102.30(19) . 3_455
O14 Zn3 C90 29.08(14) 3_455 3_455
O15 Zn3 C90 29.11(13) 3_455 3_455
C1 O1 Zn1 155.3(2) . .
C1 O2 Zn2 120.81(17) . .
C2 O3 Zn2 120.7(2) . 1_655
C2 O4 Zn1 157.0(2) . 1_655
C8 O5 Zn2 121.8(2) . 3_545
C8 O6 Zn1 159.8(3) . 3_545
C46 O8 Zn1 132.4(4) . .
C46 O9 Zn3 120.2(3) . .
C70 O11 Zn1 131.04(18) . .
C70 O12 Zn3 116.78(19) . .
C90 O14 Zn3 92.2(5) . 3_545
C90 O15 Zn3 87.5(4) . 3_545
O2 C1 O1 126.7(2) . .
O2 C1 C9 114.8(3) . .
O1 C1 C9 118.4(3) . .
O3 C2 O4 125.9(3) . .
O3 C2 C3 117.4(3) . .
O4 C2 C3 116.6(3) . .
C4 C3 C6 117.5(3) . .
C4 C3 C2 121.0(3) . .
C6 C3 C2 121.5(3) . .
C3 C4 C5 121.4(3) . .
C3 C4 H4 119.3 . .
C5 C4 H4 119.3 . .
C28 C5 C4 120.6(3) . .
C28 C5 H5 119.7 . .
C4 C5 H5 119.7 . .
C7 C6 C3 119.8(3) . .
C7 C6 H6 120.1 . .
C3 C6 H6 120.1 . .
C6 C7 C28 122.4(3) . .
C6 C7 H7 118.8 . .
C28 C7 H7 118.8 . .
O6 C8 O5 123.0(3) . .
O6 C8 C40 118.9(4) . .
O5 C8 C40 118.1(4) . .
C10 C9 C14 117.6(2) . .
C10 C9 C1 122.6(3) . .
C14 C9 C1 119.7(3) . .
C11 C10 C9 121.5(3) . .
C11 C10 H10 119.2 . .
C9 C10 H10 119.2 . .
C10 C11 C12 122.2(3) . .
C10 C11 H11 118.9 . .
C12 C11 H11 118.9 . .
C13 C12 C11 117.1(2) . .
C13 C12 C15 122.3(3) . .
C11 C12 C15 120.5(2) . .
C12 C13 C14 122.9(3) . .
C12 C13 H13 118.5 . .
C14 C13 H13 118.5 . .
C13 C14 C9 118.4(3) . .
C13 C14 H14 120.8 . .
C9 C14 H14 120.8 . .
C16 C15 C20 116.2(2) . .
C16 C15 C12 121.9(2) . .
C20 C15 C12 121.9(2) . .
C17 C16 C15 122.4(3) . .
C17 C16 H16 118.8 . .
C15 C16 H16 118.8 . .
C16 C17 C18 121.5(2) . .
C16 C17 H17 119.3 . .
C18 C17 H17 119.3 . .
C19 C18 C17 116.5(2) . .
C19 C18 C21 123.9(2) . .
C17 C18 C21 119.5(2) . .
C18 C19 C20 121.9(3) . .
C18 C19 H19 119.1 . .
C20 C19 H19 119.1 . .
C19 C20 C15 121.3(2) . .
C19 C20 H20 119.3 . .
C15 C20 H20 119.3 . .
C45 C21 C22 119.0(2) . .
C45 C21 C18 121.45(19) . .
C22 C21 C18 119.5(2) . .
C23 C22 C21 118.62(19) . .
C23 C22 H22 120.7 . .
C21 C22 H22 120.7 . .
C31 C23 C22 120.4(2) . .
C31 C23 C24 120.2(2) . .
C22 C23 C24 119.4(2) . .
C25 C24 C30 118.7(2) . .
C25 C24 C23 120.6(2) . .
C30 C24 C23 120.7(2) . .
C26 C25 C24 121.9(2) . .
C26 C25 H25 119.0 . .
C24 C25 H25 119.0 . .
C25 C26 C27 121.4(3) . .
C25 C26 H26 119.3 . .
C27 C26 H26 119.3 . .
C26 C27 C29 116.3(2) . .
C26 C27 C28 123.4(2) . .
C29 C27 C28 119.8(2) . .
C5 C28 C7 118.1(3) . .
C5 C28 C27 121.8(3) . .
C7 C28 C27 120.0(3) . .
C27 C29 C30 123.1(3) . .
C27 C29 H29 118.5 . .
C30 C29 H29 118.5 . .
C24 C30 C29 118.3(2) . .
C24 C30 H30 120.8 . .
C29 C30 H30 120.8 . .
C23 C31 C32 121.3(2) . .
C23 C31 H31 119.3 . .
C32 C31 H31 119.3 . .
C45 C32 C31 119.0(2) . .
C45 C32 C33 121.4(2) . .
C31 C32 C33 119.6(2) . .
C44 C33 C34 118.9(2) . .
C44 C33 C32 120.5(2) . .
C34 C33 C32 120.6(2) . .
C35 C34 C33 119.2(3) . .
C35 C34 H34 120.4 . .
C33 C34 H34 120.4 . .
C36 C35 C34 123.2(3) . .
C36 C35 H35 118.4 . .
C34 C35 H35 118.4 . .
C35 C36 C43 117.4(3) . .
C35 C36 C37 119.6(3) . .
C43 C36 C37 123.0(3) . .
C38 C37 C42 118.4(3) . .
C38 C37 C36 123.7(4) . .
C42 C37 C36 117.7(3) . .
C37 C38 C39 124.1(4) . .
C37 C38 H38 117.9 . .
C39 C38 H38 117.9 . .
C40 C39 C38 114.9(4) . .
C40 C39 H39 122.5 . .
C38 C39 H39 122.5 . .
C39 C40 C8 118.5(3) . .
C39 C40 C41 120.3(3) . .
C8 C40 C41 121.1(4) . .
C42 C41 C40 120.1(4) . .
C42 C41 H41 120.0 . .
C40 C41 H41 120.0 . .
C41 C42 C37 121.7(3) . .
C41 C42 H42 119.1 . .
C37 C42 H42 119.1 . .
C36 C43 C44 121.3(3) . .
C36 C43 H43 119.4 . .
C44 C43 H43 119.4 . .
C33 C44 C43 119.9(3) . .
C33 C44 H44 120.1 . .
C43 C44 H44 120.1 . .
C32 C45 C21 121.4(2) . .
C32 C45 H45 119.3 . .
C21 C45 H45 119.3 . .
O9 C46 O8 119.3(4) . .
O9 C46 C47 119.5(4) . .
O8 C46 C47 118.7(5) . .
C52 C47 C48 121.5(3) . .
C52 C47 C46 118.0(4) . .
C48 C47 C46 120.1(4) . .
C49 C48 C47 116.6(4) . .
C49 C48 H48 121.7 . .
C47 C48 H48 121.7 . .
C50 C49 C48 126.5(4) . .
C50 C49 H49 116.7 . .
C48 C49 H49 116.7 . .
C49 C50 C53 126.6(3) . .
C49 C50 C51 116.3(3) . .
C53 C50 C51 116.7(3) . .
C52 C51 C50 119.2(4) . .
C52 C51 H51 120.4 . .
C50 C51 H51 120.4 . .
C51 C52 C47 118.7(4) . .
C51 C52 H52 120.7 . .
C47 C52 H52 120.7 . .
C58 C53 C54 117.2(2) . .
C58 C53 C50 123.9(3) . .
C54 C53 C50 118.9(3) . .
C55 C54 C53 120.6(3) . .
C55 C54 H54 119.7 . .
C53 C54 H54 119.7 . .
C56 C55 C54 121.9(3) . .
C56 C55 H55 119.0 . .
C54 C55 H55 119.0 . .
C55 C56 C57 116.4(2) . .
C55 C56 C59 121.9(2) . .
C57 C56 C59 121.7(2) . .
C58 C57 C56 122.5(3) . .
C58 C57 H57 118.8 . .
C56 C57 H57 118.8 . .
C57 C58 C53 121.4(3) . .
C57 C58 H58 119.3 . .
C53 C58 H58 119.3 . .
C60 C59 C77 118.4(2) . .
C60 C59 C56 122.0(2) . .
C77 C59 C56 119.6(2) . .
C59 C60 C61 121.2(2) . .
C59 C60 H60 119.4 . .
C61 C60 H60 119.4 . .
C75 C61 C60 119.5(2) . .
C75 C61 C62 120.9(2) . .
C60 C61 C62 119.4(2) . .
C74 C62 C63 117.8(2) . .
C74 C62 C61 121.9(2) . .
C63 C62 C61 120.4(2) . .
C64 C63 C62 121.5(2) . .
C64 C63 H63 119.2 . .
C62 C63 H63 119.2 . .
C63 C64 C65 120.7(3) . .
C63 C64 H64 119.6 . .
C65 C64 H64 119.6 . .
C64 C65 C73 117.2(2) . .
C64 C65 C66 122.1(3) . .
C73 C65 C66 120.6(3) . .
C67 C66 C72 117.7(2) . .
C67 C66 C65 121.5(3) . .
C72 C66 C65 120.4(2) . .
C68 C67 C66 121.0(3) . .
C68 C67 H67 119.5 . .
C66 C67 H67 119.5 . .
C69 C68 C67 121.0(3) . .
C69 C68 H68 119.5 . .
C67 C68 H68 119.5 . .
C68 C69 C71 120.1(3) . .
C68 C69 C70 122.2(3) . 1_655
C71 C69 C70 117.7(3) . 1_655
O12 C70 O11 125.8(3) . .
O12 C70 C69 117.9(3) . 1_455
O11 C70 C69 116.3(3) . 1_455
C72 C71 C69 118.8(3) . .
C72 C71 H71 120.6 . .
C69 C71 H71 120.6 . .
C71 C72 C66 121.2(3) . .
C71 C72 H72 119.4 . .
C66 C72 H72 119.4 . .
C74 C73 C65 119.6(3) . .
C74 C73 H73 120.2 . .
C65 C73 H73 120.2 . .
C73 C74 C62 123.0(3) . .
C73 C74 H74 118.5 . .
C62 C74 H74 118.5 . .
C61 C75 C76 120.2(2) . .
C61 C75 H75 119.9 . .
C76 C75 H75 119.9 . .
C77 C76 C75 119.1(2) . .
C77 C76 C78 120.9(2) . .
C75 C76 C78 119.8(2) . .
C76 C77 C59 121.5(2) . .
C76 C77 H77 119.3 . .
C59 C77 H77 119.3 . .
C79 C78 C83 118.4(3) . .
C79 C78 C76 122.4(2) . .
C83 C78 C76 119.2(2) . .
C78 C79 C80 121.8(3) . .
C78 C79 H79 119.1 . .
C80 C79 H79 119.1 . .
C79 C80 C81 121.8(3) . .
C79 C80 H80 119.1 . .
C81 C80 H80 119.1 . .
C82 C81 C80 116.6(3) . .
C82 C81 C84 118.5(3) . .
C80 C81 C84 124.1(3) . .
C81 C82 C83 120.4(3) . .
C81 C82 H82 119.8 . .
C83 C82 H82 119.8 . .
C78 C83 C82 120.9(3) . .
C78 C83 H83 119.6 . .
C82 C83 H83 119.6 . .
C85 C84 C89 120.0 . .
C85 C84 C81 121.3(2) . .
C89 C84 C81 118.6(2) . .
C86 C85 C84 120.0 . .
C86 C85 H85 120.0 . .
C84 C85 H85 120.0 . .
C85 C86 C87 120.0 . .
C85 C86 H86 120.0 . .
C87 C86 H86 120.0 . .
C88 C87 C86 120.0 . .
C88 C87 C90 118.7(5) . .
C86 C87 C90 121.2(5) . .
C87 C88 C89 120.0 . .
C87 C88 H88 120.0 . .
C89 C88 H88 120.0 . .
C88 C89 C84 120.0 . .
C88 C89 H89A 120.0 . .
C84 C89 H89A 120.0 . .
O14 C90 O15 121.2(6) . .
O14 C90 C87 121.0(7) . .
O15 C90 C87 117.6(6) . .
O14 C90 Zn3 58.7(4) . 3_545
O15 C90 Zn3 63.4(4) . 3_545
C87 C90 Zn3 167.0(5) . 3_545

loop_
_geom_bond_atom_site_label_1
_geom_bond_atom_site_label_2
_geom_bond_distance
_geom_bond_site_symmetry_2
Zn1 O6 2.249(3) 3_455
Zn1 O13 2.284(4) .
Zn1 O4 2.321(3) 1_455
Zn1 O1 2.337(2) .
Zn1 O11 2.354(2) .
Zn1 O8 2.478(5) .
Zn2 O3 1.9286(19) 1_455
Zn2 O5 1.932(2) 3_455
Zn2 O2 1.9529(18) .
Zn2 O7 2.067(2) .
Zn3 O9 1.954(2) .
Zn3 O12 1.9581(18) .
Zn3 O10 2.081(5) .
Zn3 O14 2.192(7) 3_455
Zn3 O15 2.293(7) 3_455
Zn3 C90 2.562(5) 3_455
O1 C1 1.257(4) .
O2 C1 1.247(4) .
O3 C2 1.225(4) .
O3 Zn2 1.9287(19) 1_655
O4 C2 1.231(5) .
O4 Zn1 2.321(3) 1_655
O5 C8 1.314(5) .
O5 Zn2 1.932(2) 3_545
O6 C8 1.230(5) .
O6 Zn1 2.249(3) 3_545
O8 C46 1.204(7) .
O9 C46 1.189(6) .
O11 C70 1.274(4) .
O12 C70 1.251(4) .
O14 C90 1.246(5) .
O14 Zn3 2.192(7) 3_545
O15 C90 1.248(5) .
O15 Zn3 2.293(7) 3_545
C1 C9 1.502(3) .
C2 C3 1.496(3) .
C3 C4 1.381(5) .
C3 C6 1.449(5) .
C4 C5 1.413(4) .
C4 H4 0.9300 .
C5 C28 1.382(5) .
C5 H5 0.9300 .
C6 C7 1.359(4) .
C6 H6 0.9300 .
C7 C28 1.410(5) .
C7 H7 0.9300 .
C8 C40 1.443(5) .
C9 C10 1.366(4) .
C9 C14 1.436(5) .
C10 C11 1.365(4) .
C10 H10 0.9300 .
C11 C12 1.377(4) .
C11 H11 0.9300 .
C12 C13 1.366(4) .
C12 C15 1.478(3) .
C13 C14 1.385(4) .
C13 H13 0.9300 .
C14 H14 0.9300 .
C15 C16 1.394(4) .
C15 C20 1.410(4) .
C16 C17 1.358(4) .
C16 H16 0.9300 .
C17 C18 1.420(4) .
C17 H17 0.9300 .
C18 C19 1.377(4) .
C18 C21 1.478(3) .
C19 C20 1.382(4) .
C19 H19 0.9300 .
C20 H20 0.9300 .
C21 C45 1.403(3) .
C21 C22 1.426(3) .
C22 C23 1.411(3) .
C22 H22 0.9300 .
C23 C31 1.354(4) .
C23 C24 1.506(3) .
C24 C25 1.384(4) .
C24 C30 1.393(4) .
C25 C26 1.371(4) .
C25 H25 0.9300 .
C26 C27 1.390(4) .
C26 H26 0.9300 .
C27 C29 1.393(4) .
C27 C28 1.467(4) .
C29 C30 1.407(3) .
C29 H29 0.9300 .
C30 H30 0.9300 .
C31 C32 1.421(3) .
C31 H31 0.9300 .
C32 C45 1.361(3) .
C32 C33 1.492(3) .
C33 C44 1.379(4) .
C33 C34 1.392(4) .
C34 C35 1.383(5) .
C34 H34 0.9300 .
C35 C36 1.360(5) .
C35 H35 0.9300 .
C36 C43 1.377(5) .
C36 C37 1.474(4) .
C37 C38 1.345(6) .
C37 C42 1.424(6) .
C38 C39 1.476(5) .
C38 H38 0.9300 .
C39 C40 1.418(6) .
C39 H39 0.9300 .
C40 C41 1.459(6) .
C41 C42 1.356(5) .
C41 H41 0.9300 .
C42 H42 0.9300 .
C43 C44 1.406(4) .
C43 H43 0.9300 .
C44 H44 0.9300 .
C45 H45 0.9300 .
C46 C47 1.514(5) .
C47 C52 1.389(7) .
C47 C48 1.421(7) .
C48 C49 1.342(6) .
C48 H48 0.9300 .
C49 C50 1.321(6) .
C49 H49 0.9300 .
C50 C53 1.475(4) .
C50 C51 1.494(6) .
C51 C52 1.379(6) .
C51 H51 0.9300 .
C52 H52 0.9300 .
C53 C58 1.389(4) .
C53 C54 1.399(5) .
C54 C55 1.397(4) .
C54 H54 0.9300 .
C55 C56 1.379(4) .
C55 H55 0.9300 .
C56 C57 1.398(4) .
C56 C59 1.466(3) .
C57 C58 1.363(4) .
C57 H57 0.9300 .
C58 H58 0.9300 .
C59 C60 1.371(3) .
C59 C77 1.429(3) .
C60 C61 1.409(3) .
C60 H60 0.9300 .
C61 C75 1.377(3) .
C61 C62 1.498(3) .
C62 C74 1.372(4) .
C62 C63 1.385(4) .
C63 C64 1.374(4) .
C63 H63 0.9300 .
C64 C65 1.393(4) .
C64 H64 0.9300 .
C65 C73 1.437(4) .
C65 C66 1.489(3) .
C66 C67 1.380(4) .
C66 C72 1.404(4) .
C67 C68 1.369(4) .
C67 H67 0.9300 .
C68 C69 1.336(5) .
C68 H68 0.9300 .
C69 C71 1.414(5) .
C69 C70 1.518(4) 1_655
C70 C69 1.518(4) 1_455
C71 C72 1.359(4) .
C71 H71 0.9300 .
C72 H72 0.9300 .
C73 C74 1.351(4) .
C73 H73 0.9300 .
C74 H74 0.9300 .
C75 C76 1.425(3) .
C75 H75 0.9300 .
C76 C77 1.359(3) .
C76 C78 1.502(3) .
C77 H77 0.9300 .
C78 C79 1.349(4) .
C78 C83 1.375(4) .
C79 C80 1.366(4) .
C79 H79 0.9300 .
C80 C81 1.393(5) .
C80 H80 0.9300 .
C81 C82 1.388(5) .
C81 C84 1.492(4) .
C82 C83 1.404(4) .
C82 H82 0.9300 .
C83 H83 0.9300 .
C84 C85 1.3900 .
C84 C89 1.3900 .
C85 C86 1.3900 .
C85 H85 0.9300 .
C86 C87 1.3900 .
C86 H86 0.9300 .
C87 C88 1.3900 .
C87 C90 1.531(4) .
C88 C89 1.3900 .
C88 H88 0.9300 .
C89 H89A 0.9300 .
C90 Zn3 2.563(5) 3_545

loop_
_geom_torsion_atom_site_label_1
_geom_torsion_atom_site_label_2
_geom_torsion_atom_site_label_3
_geom_torsion_atom_site_label_4
_geom_torsion
_geom_torsion_site_symmetry_1
_geom_torsion_site_symmetry_4
O6 Zn1 O1 C1 -42.3(6) 3_455 .
O13 Zn1 O1 C1 127.0(6) . .
O4 Zn1 O1 C1 44.5(6) 1_455 .
O11 Zn1 O1 C1 -99.3(11) . .
O8 Zn1 O1 C1 -137.0(6) . .
O3 Zn2 O2 C1 -81.2(2) 1_455 .
O5 Zn2 O2 C1 77.4(2) 3_455 .
O7 Zn2 O2 C1 177.2(2) . .
O6 Zn1 O8 C46 -178.9(5) 3_455 .
O13 Zn1 O8 C46 5.2(5) . .
O4 Zn1 O8 C46 51(4) 1_455 .
O1 Zn1 O8 C46 -91.9(5) . .
O11 Zn1 O8 C46 91.4(5) . .
O12 Zn3 O9 C46 84.3(4) . .
O10 Zn3 O9 C46 -177.1(4) . .
O14 Zn3 O9 C46 -65.8(5) 3_455 .
O15 Zn3 O9 C46 -63.3(6) 3_455 .
C90 Zn3 O9 C46 -68.7(4) 3_455 .
O6 Zn1 O11 C70 -177.9(3) 3_455 .
O13 Zn1 O11 C70 13.0(4) . .
O4 Zn1 O11 C70 95.5(3) 1_455 .
O1 Zn1 O11 C70 -121.1(10) . .
O8 Zn1 O11 C70 -83.0(3) . .
O9 Zn3 O12 C70 -92.5(2) . .
O10 Zn3 O12 C70 170.8(2) . .
O14 Zn3 O12 C70 37.7(5) 3_455 .
O15 Zn3 O12 C70 74.6(2) 3_455 .
C90 Zn3 O12 C70 63.1(3) 3_455 .
Zn2 O2 C1 O1 2.5(4) . .
Zn2 O2 C1 C9 179.77(18) . .
Zn1 O1 C1 O2 -4.0(8) . .
Zn1 O1 C1 C9 178.8(4) . .
Zn2 O3 C2 O4 -6.5(5) 1_655 .
Zn2 O3 C2 C3 177.1(2) 1_655 .
Zn1 O4 C2 O3 -13.7(10) 1_655 .
Zn1 O4 C2 C3 162.7(6) 1_655 .
O3 C2 C3 C4 -1.3(5) . .
O4 C2 C3 C4 -178.0(4) . .
O3 C2 C3 C6 178.7(3) . .
O4 C2 C3 C6 1.9(5) . .
C6 C3 C4 C5 4.0(6) . .
C2 C3 C4 C5 -176.0(3) . .
C3 C4 C5 C28 -0.2(6) . .
C4 C3 C6 C7 -5.4(6) . .
C2 C3 C6 C7 174.6(4) . .
C3 C6 C7 C28 3.0(7) . .
Zn1 O6 C8 O5 4.8(11) 3_545 .
Zn1 O6 C8 C40 -176.1(7) 3_545 .
Zn2 O5 C8 O6 -0.7(5) 3_545 .
Zn2 O5 C8 C40 -179.8(3) 3_545 .
O2 C1 C9 C10 -2.5(4) . .
O1 C1 C9 C10 175.0(3) . .
O2 C1 C9 C14 178.7(3) . .
O1 C1 C9 C14 -3.8(5) . .
C14 C9 C10 C11 -2.8(6) . .
C1 C9 C10 C11 178.3(3) . .
C9 C10 C11 C12 4.0(6) . .
C10 C11 C12 C13 -4.9(6) . .
C10 C11 C12 C15 179.0(3) . .
C11 C12 C13 C14 4.9(6) . .
C15 C12 C13 C14 -179.1(4) . .
C12 C13 C14 C9 -3.9(7) . .
C10 C9 C14 C13 2.7(6) . .
C1 C9 C14 C13 -178.4(4) . .
C13 C12 C15 C16 143.5(4) . .
C11 C12 C15 C16 -40.7(5) . .
C13 C12 C15 C20 -35.7(5) . .
C11 C12 C15 C20 140.2(4) . .
C20 C15 C16 C17 0.1(5) . .
C12 C15 C16 C17 -179.2(3) . .
C15 C16 C17 C18 0.2(5) . .
C16 C17 C18 C19 -3.1(4) . .
C16 C17 C18 C21 180.0(3) . .
C17 C18 C19 C20 6.0(5) . .
C21 C18 C19 C20 -177.3(3) . .
C18 C19 C20 C15 -6.0(6) . .
C16 C15 C20 C19 2.8(5) . .
C12 C15 C20 C19 -178.0(3) . .
C19 C18 C21 C45 140.1(3) . .
C17 C18 C21 C45 -43.2(4) . .
C19 C18 C21 C22 -41.7(4) . .
C17 C18 C21 C22 135.0(3) . .
C45 C21 C22 C23 5.0(4) . .
C18 C21 C22 C23 -173.3(3) . .
C21 C22 C23 C31 -4.2(4) . .
C21 C22 C23 C24 175.5(3) . .
C31 C23 C24 C25 35.4(4) . .
C22 C23 C24 C25 -144.3(3) . .
C31 C23 C24 C30 -143.7(3) . .
C22 C23 C24 C30 36.6(4) . .
C30 C24 C25 C26 -2.6(5) . .
C23 C24 C25 C26 178.3(3) . .
C24 C25 C26 C27 4.3(6) . .
C25 C26 C27 C29 -5.2(6) . .
C25 C26 C27 C28 -177.3(4) . .
C4 C5 C28 C7 -2.4(6) . .
C4 C5 C28 C27 -178.5(4) . .
C6 C7 C28 C5 1.0(6) . .
C6 C7 C28 C27 177.1(4) . .
C26 C27 C28 C5 32.0(5) . .
C29 C27 C28 C5 -139.8(4) . .
C26 C27 C28 C7 -144.0(4) . .
C29 C27 C28 C7 44.2(5) . .
C26 C27 C29 C30 4.9(6) . .
C28 C27 C29 C30 177.3(3) . .
C25 C24 C30 C29 2.2(5) . .
C23 C24 C30 C29 -178.7(3) . .
C27 C29 C30 C24 -3.5(6) . .
C22 C23 C31 C32 1.1(5) . .
C24 C23 C31 C32 -178.6(3) . .
C23 C31 C32 C45 1.2(5) . .
C23 C31 C32 C33 -178.0(3) . .
C45 C32 C33 C44 137.5(3) . .
C31 C32 C33 C44 -43.2(5) . .
C45 C32 C33 C34 -42.5(5) . .
C31 C32 C33 C34 136.7(4) . .
C44 C33 C34 C35 -0.8(7) . .
C32 C33 C34 C35 179.3(4) . .
C33 C34 C35 C36 4.2(9) . .
C34 C35 C36 C43 -4.5(9) . .
C34 C35 C36 C37 174.3(5) . .
C35 C36 C37 C38 -42.2(7) . .
C43 C36 C37 C38 136.4(5) . .
C35 C36 C37 C42 143.1(5) . .
C43 C36 C37 C42 -38.2(7) . .
C42 C37 C38 C39 -7.9(7) . .
C36 C37 C38 C39 177.4(4) . .
C37 C38 C39 C40 7.0(7) . .
C38 C39 C40 C8 -178.3(4) . .
C38 C39 C40 C41 -2.2(6) . .
O6 C8 C40 C39 -7.4(6) . .
O5 C8 C40 C39 171.7(4) . .
O6 C8 C40 C41 176.6(4) . .
O5 C8 C40 C41 -4.3(6) . .
C39 C40 C41 C42 -1.0(7) . .
C8 C40 C41 C42 175.0(4) . .
C40 C41 C42 C37 0.2(7) . .
C38 C37 C42 C41 4.2(7) . .
C36 C37 C42 C41 179.2(4) . .
C35 C36 C43 C44 1.3(7) . .
C37 C36 C43 C44 -177.4(4) . .
C34 C33 C44 C43 -2.2(6) . .
C32 C33 C44 C43 177.8(4) . .
C36 C43 C44 C33 1.9(7) . .
C31 C32 C45 C21 -0.2(4) . .
C33 C32 C45 C21 179.0(3) . .
C22 C21 C45 C32 -2.9(4) . .
C18 C21 C45 C32 175.4(3) . .
Zn3 O9 C46 O8 6.1(7) . .
Zn3 O9 C46 C47 168.0(3) . .
Zn1 O8 C46 O9 -101.4(6) . .
Zn1 O8 C46 C47 96.6(5) . .
O9 C46 C47 C52 -148.9(5) . .
O8 C46 C47 C52 13.0(7) . .
O9 C46 C47 C48 23.8(7) . .
O8 C46 C47 C48 -174.3(5) . .
C52 C47 C48 C49 -11.9(7) . .
C46 C47 C48 C49 175.7(4) . .
C47 C48 C49 C50 5.4(8) . .
C48 C49 C50 C53 177.1(5) . .
C48 C49 C50 C51 4.2(7) . .
C49 C50 C51 C52 -8.2(7) . .
C53 C50 C51 C52 178.2(4) . .
C50 C51 C52 C47 2.1(7) . .
C48 C47 C52 C51 8.0(7) . .
C46 C47 C52 C51 -179.5(5) . .
C49 C50 C53 C58 -139.8(4) . .
C51 C50 C53 C58 33.0(5) . .
C49 C50 C53 C54 40.3(6) . .
C51 C50 C53 C54 -146.8(4) . .
C58 C53 C54 C55 -2.5(6) . .
C50 C53 C54 C55 177.4(3) . .
C53 C54 C55 C56 0.7(6) . .
C54 C55 C56 C57 1.2(5) . .
C54 C55 C56 C59 179.5(3) . .
C55 C56 C57 C58 -1.3(5) . .
C59 C56 C57 C58 -179.6(3) . .
C56 C57 C58 C53 -0.6(5) . .
C54 C53 C58 C57 2.4(5) . .
C50 C53 C58 C57 -177.4(3) . .
C55 C56 C59 C60 -147.5(3) . .
C57 C56 C59 C60 30.7(4) . .
C55 C56 C59 C77 34.1(4) . .
C57 C56 C59 C77 -147.7(3) . .
C77 C59 C60 C61 -3.8(4) . .
C56 C59 C60 C61 177.8(2) . .
C59 C60 C61 C75 2.6(4) . .
C59 C60 C61 C62 -174.3(2) . .
C75 C61 C62 C74 148.7(3) . .
C60 C61 C62 C74 -34.5(4) . .
C75 C61 C62 C63 -31.3(4) . .
C60 C61 C62 C63 145.6(3) . .
C74 C62 C63 C64 3.5(4) . .
C61 C62 C63 C64 -176.6(3) . .
C62 C63 C64 C65 -3.7(5) . .
C63 C64 C65 C73 3.2(4) . .
C63 C64 C65 C66 179.6(3) . .
C64 C65 C66 C67 142.5(3) . .
C73 C65 C66 C67 -41.3(4) . .
C64 C65 C66 C72 -30.7(4) . .
C73 C65 C66 C72 145.5(3) . .
C72 C66 C67 C68 -1.0(5) . .
C65 C66 C67 C68 -174.4(3) . .
C66 C67 C68 C69 -1.6(5) . .
C67 C68 C69 C71 0.8(5) . .
C67 C68 C69 C70 179.8(3) . 1_655
Zn3 O12 C70 O11 5.6(3) . .
Zn3 O12 C70 C69 -173.38(17) . 1_455
Zn1 O11 C70 O12 89.0(3) . .
Zn1 O11 C70 C69 -92.1(3) . 1_455
C68 C69 C71 C72 2.7(5) . .
C70 C69 C71 C72 -176.4(3) 1_655 .
C69 C71 C72 C66 -5.4(5) . .
C67 C66 C72 C71 4.6(5) . .
C65 C66 C72 C71 178.1(3) . .
C64 C65 C73 C74 -2.8(4) . .
C66 C65 C73 C74 -179.2(3) . .
C65 C73 C74 C62 2.8(5) . .
C63 C62 C74 C73 -3.1(4) . .
C61 C62 C74 C73 177.0(3) . .
C60 C61 C75 C76 -0.9(4) . .
C62 C61 C75 C76 176.0(2) . .
C61 C75 C76 C77 0.5(4) . .
C61 C75 C76 C78 -176.0(3) . .
C75 C76 C77 C59 -1.8(4) . .
C78 C76 C77 C59 174.7(3) . .
C60 C59 C77 C76 3.4(4) . .
C56 C59 C77 C76 -178.2(3) . .
C77 C76 C78 C79 142.9(3) . .
C75 C76 C78 C79 -40.6(4) . .
C77 C76 C78 C83 -35.9(4) . .
C75 C76 C78 C83 140.6(3) . .
C83 C78 C79 C80 -0.8(5) . .
C76 C78 C79 C80 -179.6(3) . .
C78 C79 C80 C81 2.3(6) . .
C79 C80 C81 C82 -3.4(6) . .
C79 C80 C81 C84 -173.4(4) . .
C80 C81 C82 C83 3.1(6) . .
C84 C81 C82 C83 173.7(4) . .
C79 C78 C83 C82 0.5(6) . .
C76 C78 C83 C82 179.4(3) . .
C81 C82 C83 C78 -1.8(6) . .
C82 C81 C84 C85 -143.1(4) . .
C80 C81 C84 C85 26.7(5) . .
C82 C81 C84 C89 40.5(5) . .
C80 C81 C84 C89 -149.7(4) . .
C89 C84 C85 C86 0.0 . .
C81 C84 C85 C86 -176.3(3) . .
C84 C85 C86 C87 0.0 . .
C85 C86 C87 C88 0.0 . .
C85 C86 C87 C90 -178.3(4) . .
C86 C87 C88 C89 0.0 . .
C90 C87 C88 C89 178.3(4) . .
C87 C88 C89 C84 0.0 . .
C85 C84 C89 C88 0.0 . .
C81 C84 C89 C88 176.4(3) . .
Zn3 O14 C90 O15 -11.1(9) 3_545 .
Zn3 O14 C90 C87 164.8(5) 3_545 .
Zn3 O15 C90 O14 10.6(9) 3_545 .
Zn3 O15 C90 C87 -165.5(5) 3_545 .
C88 C87 C90 O14 175.8(8) . .
C86 C87 C90 O14 -5.9(10) . .
C88 C87 C90 O15 -8.1(8) . .
C86 C87 C90 O15 170.2(5) . .
C88 C87 C90 Zn3 -99(3) . 3_545
C86 C87 C90 Zn3 79(3) . 3_545

loop_
_platon_squeeze_void_nr
_platon_squeeze_void_average_x
_platon_squeeze_void_average_y
_platon_squeeze_void_average_z
_platon_squeeze_void_volume
_platon_squeeze_void_count_electrons
_platon_squeeze_void_content
1 0.089 0.000 0.038 6234 2124 ' '
2 0.589 0.500 -0.022 6234 2124 ' '
